data_4080321
loop_
_publ_author_name
'Mora, Elsa'
'Maria, Leonor'
'Biswas, Biplab'
'Camp, Cl\'ement'
'Santos, Isabel C.'
'P\'ecaut, Jacques'
'Cruz, Adelaide'
'Carretas, Jos\'e M.'
'Mar\,calo, Joaquim'
'Mazzanti, Marinella'

_publ_section_title
;
 Diamine Bis(phenolate) as Supporting Ligands in Organoactinide(IV)
 Chemistry. Synthesis, Structural Characterization, and Reactivity of
 Stable Dialkyl Derivatives
;
_journal_issue 5
_journal_name_full Organometallics
_journal_page_first 1409
_journal_paper_doi 10.1021/om3010806
_journal_volume 32
_journal_year 2013
_chemical_formula_sum 'C51 H67 Cl2 N4 O2 U'
_chemical_formula_weight 1077.02
_chemical_name_systematic
;
 ?
;
_space_group_IT_number 15
_symmetry_cell_setting monoclinic
_symmetry_space_group_name_Hall '-C 2yc'
_symmetry_space_group_name_H-M 'C 1 2/c 1'
_atom_sites_solution_hydrogens geom
_atom_sites_solution_primary direct
_atom_sites_solution_secondary difmap
_audit_creation_method SHELXL-97
_cell_angle_alpha 90.00
_cell_angle_beta 105.919(2)
_cell_angle_gamma 90.00
_cell_formula_units_Z 8
_cell_length_a 34.0855(8)
_cell_length_b 16.1899(3)
_cell_length_c 18.7980(4)
_cell_measurement_reflns_used 9913
_cell_measurement_temperature 150(2)
_cell_measurement_theta_max 27.18
_cell_measurement_theta_min 2.25
_cell_volume 9975.7(4)
_computing_cell_refinement 'Bruker SAINT'
_computing_data_collection 'Bruker APEX2'
_computing_data_reduction 'Bruker SAINT'
_computing_molecular_graphics ORTEP3(Farrugia,1997)
_computing_publication_material 'WinGX (Farrugia, 1999)'
_computing_structure_refinement 'SHELXL-97 (Sheldrick, 2008)'
_computing_structure_solution 'SIR97 (Altomare, 1999)'
_diffrn_ambient_temperature 150(2)
_diffrn_measured_fraction_theta_full 0.998
_diffrn_measured_fraction_theta_max 0.998
_diffrn_measurement_device_type 'Bruker APEX-II CCD'
_diffrn_measurement_method '\f and \w scans'
_diffrn_radiation_monochromator graphite
_diffrn_radiation_source 'fine-focus sealed tube'
_diffrn_radiation_type MoK\a
_diffrn_radiation_wavelength 0.71073
_diffrn_reflns_av_R_equivalents 0.0505
_diffrn_reflns_av_sigmaI/netI 0.0578
_diffrn_reflns_limit_h_max 41
_diffrn_reflns_limit_h_min -40
_diffrn_reflns_limit_k_max 19
_diffrn_reflns_limit_k_min -18
_diffrn_reflns_limit_l_max 21
_diffrn_reflns_limit_l_min -22
_diffrn_reflns_number 34523
_diffrn_reflns_theta_full 25.68
_diffrn_reflns_theta_max 25.68
_diffrn_reflns_theta_min 3.15
_exptl_absorpt_coefficient_mu 3.402
_exptl_absorpt_correction_T_max 0.8759
_exptl_absorpt_correction_T_min 0.4284
_exptl_absorpt_correction_type multi-scan
_exptl_absorpt_process_details 'sadabs; Sheldrick 2004'
_exptl_crystal_colour green
_exptl_crystal_density_diffrn 1.434
_exptl_crystal_density_method 'not measured'
_exptl_crystal_description plate
_exptl_crystal_F_000 4344
_exptl_crystal_size_max 0.30
_exptl_crystal_size_mid 0.10
_exptl_crystal_size_min 0.04
_refine_diff_density_max 1.039
_refine_diff_density_min -0.759
_refine_diff_density_rms 0.115
_refine_ls_extinction_method none
_refine_ls_goodness_of_fit_ref 1.042
_refine_ls_hydrogen_treatment constr
_refine_ls_matrix_type full
_refine_ls_number_parameters 513
_refine_ls_number_reflns 9449
_refine_ls_number_restraints 17
_refine_ls_restrained_S_all 1.046
_refine_ls_R_factor_all 0.0588
_refine_ls_R_factor_gt 0.0363
_refine_ls_shift/su_max 0.004
_refine_ls_shift/su_mean 0.000
_refine_ls_structure_factor_coef Fsqd
_refine_ls_weighting_details 'calc w=1/[\s^2^(Fo^2^)+(0.0456P)^2^+0.0000P] where P=(Fo^2^+2Fc^2^)/3'
_refine_ls_weighting_scheme calc
_refine_ls_wR_factor_gt 0.0845
_refine_ls_wR_factor_ref 0.0900
_reflns_number_gt 7200
_reflns_number_total 9449
_reflns_threshold_expression >2\s(I)
_cod_data_source_file om3010806_si_002.cif
_cod_data_source_block Comp-5
_cod_original_sg_symbol_H-M C2/c
_cod_database_code 4080321

loop_
_symmetry_equiv_pos_as_xyz
'x, y, z'
'-x, y, -z+1/2'
'x+1/2, y+1/2, z'
'-x+1/2, y+1/2, -z+1/2'
'-x, -y, -z'
'x, -y, z-1/2'
'-x+1/2, -y+1/2, -z'
'x+1/2, -y+1/2, z-1/2'

loop_
_atom_site_label
_atom_site_type_symbol
_atom_site_fract_x
_atom_site_fract_y
_atom_site_fract_z
_atom_site_U_iso_or_equiv
_atom_site_adp_type
_atom_site_occupancy
_atom_site_symmetry_multiplicity
_atom_site_calc_flag
_atom_site_refinement_flags
_atom_site_disorder_assembly
_atom_site_disorder_group
U1 U 0.265956(6) 0.511442(10) 0.401806(9) 0.02339(7) Uani 1 1 d . . .
Cl1 Cl 0.26904(5) 0.36009(7) 0.33886(7) 0.0375(3) Uani 1 1 d . . .
Cl2 Cl 0.25639(4) 0.58973(7) 0.52268(7) 0.0347(3) Uani 1 1 d . . .
O1 O 0.20594(11) 0.51977(18) 0.32473(18) 0.0286(8) Uani 1 1 d . . .
O2 O 0.32854(10) 0.55015(19) 0.44141(17) 0.0274(8) Uani 1 1 d . . .
N1 N 0.29631(13) 0.5434(2) 0.2861(2) 0.0303(10) Uani 1 1 d . . .
N2 N 0.25246(14) 0.6672(2) 0.3542(2) 0.0292(10) Uani 1 1 d . . .
N4 N 0.30300(14) 0.3984(2) 0.5017(2) 0.0302(10) Uani 1 1 d . . .
N3 N 0.22115(14) 0.4234(2) 0.4713(2) 0.0313(10) Uani 1 1 d . . .
C1 C 0.17480(16) 0.5649(3) 0.2817(3) 0.0287(12) Uani 1 1 d . . .
C2 C 0.17629(17) 0.6505(3) 0.2929(3) 0.0328(13) Uani 1 1 d . . .
C3 C 0.14535(18) 0.7009(3) 0.2500(3) 0.0389(14) Uani 1 1 d . . .
H3 H 0.1473 0.7590 0.2570 0.047 Uiso 1 1 calc R . .
C4 C 0.11231(19) 0.6689(3) 0.1981(3) 0.0416(15) Uani 1 1 d . . .
C5 C 0.11137(18) 0.5837(3) 0.1876(3) 0.0406(14) Uani 1 1 d . . .
H5 H 0.0887 0.5607 0.1519 0.049 Uiso 1 1 calc R . .
C6 C 0.14244(17) 0.5291(3) 0.2273(3) 0.0347(13) Uani 1 1 d . . .
C7 C 0.0773(2) 0.7228(4) 0.1530(3) 0.063(2) Uani 1 1 d . . .
C8 C 0.13981(19) 0.4362(3) 0.2087(3) 0.0420(15) Uani 1 1 d . . .
C9 C 0.0684(3) 0.7013(5) 0.0702(5) 0.106(3) Uani 1 1 d U . .
H9A H 0.0515 0.7448 0.0406 0.159 Uiso 1 1 calc R . .
H9B H 0.0538 0.6485 0.0605 0.159 Uiso 1 1 calc R . .
H9C H 0.0942 0.6970 0.0569 0.159 Uiso 1 1 calc R . .
C10 C 0.0397(2) 0.7066(5) 0.1799(5) 0.099(3) Uani 1 1 d . . .
H10A H 0.0459 0.7197 0.2328 0.149 Uiso 1 1 calc R . .
H10B H 0.0319 0.6484 0.1721 0.149 Uiso 1 1 calc R . .
H10C H 0.0172 0.7414 0.1522 0.149 Uiso 1 1 calc R . .
C11 C 0.0870(2) 0.8135(4) 0.1615(4) 0.095(3) Uani 1 1 d . . .
H11A H 0.0631 0.8454 0.1345 0.143 Uiso 1 1 calc R . .
H11B H 0.1100 0.8257 0.1415 0.143 Uiso 1 1 calc R . .
H11C H 0.0941 0.8283 0.2140 0.143 Uiso 1 1 calc R . .
C12 C 0.0995(2) 0.4149(4) 0.1502(3) 0.0626(19) Uani 1 1 d . . .
H12A H 0.0992 0.3559 0.1384 0.094 Uiso 1 1 calc R . .
H12B H 0.0974 0.4474 0.1054 0.094 Uiso 1 1 calc R . .
H12C H 0.0764 0.4279 0.1699 0.094 Uiso 1 1 calc R . .
C13 C 0.1418(2) 0.3848(4) 0.2772(3) 0.0586(18) Uani 1 1 d . . .
H13A H 0.1191 0.4002 0.2974 0.088 Uiso 1 1 calc R . .
H13B H 0.1677 0.3951 0.3144 0.088 Uiso 1 1 calc R . .
H13C H 0.1396 0.3261 0.2640 0.088 Uiso 1 1 calc R . .
C14 C 0.17508(19) 0.4118(3) 0.1771(3) 0.0536(17) Uani 1 1 d . . .
H14A H 0.2011 0.4227 0.2139 0.080 Uiso 1 1 calc R . .
H14B H 0.1736 0.4441 0.1323 0.080 Uiso 1 1 calc R . .
H14C H 0.1731 0.3528 0.1647 0.080 Uiso 1 1 calc R . .
C15 C 0.20989(17) 0.6911(3) 0.3520(3) 0.0354(13) Uani 1 1 d . . .
H15A H 0.2073 0.7517 0.3452 0.042 Uiso 1 1 calc R . .
H15B H 0.2055 0.6781 0.4007 0.042 Uiso 1 1 calc R . .
C16 C 0.25884(17) 0.6742(3) 0.2798(3) 0.0359(14) Uani 1 1 d . . .
H16A H 0.2590 0.7333 0.2662 0.043 Uiso 1 1 calc R . .
H16B H 0.2359 0.6472 0.2432 0.043 Uiso 1 1 calc R . .
C17 C 0.29844(18) 0.6349(3) 0.2766(3) 0.0363(14) Uani 1 1 d . . .
H17A H 0.3037 0.6473 0.2285 0.044 Uiso 1 1 calc R . .
H17B H 0.3212 0.6579 0.3163 0.044 Uiso 1 1 calc R . .
C18 C 0.27951(17) 0.7272(3) 0.4038(3) 0.0372(14) Uani 1 1 d . . .
H18A H 0.3080 0.7124 0.4091 0.056 Uiso 1 1 calc R . .
H18B H 0.2742 0.7262 0.4524 0.056 Uiso 1 1 calc R . .
H18C H 0.2742 0.7828 0.3827 0.056 Uiso 1 1 calc R . .
C19 C 0.2726(2) 0.5071(3) 0.2154(3) 0.0395(14) Uani 1 1 d . . .
H19A H 0.2845 0.5238 0.1758 0.059 Uiso 1 1 calc R . .
H19B H 0.2443 0.5265 0.2039 0.059 Uiso 1 1 calc R . .
H19C H 0.2731 0.4467 0.2195 0.059 Uiso 1 1 calc R . .
C20 C 0.33799(17) 0.5067(3) 0.3032(3) 0.0343(13) Uani 1 1 d . . .
H20A H 0.3465 0.5062 0.2569 0.041 Uiso 1 1 calc R . .
H20B H 0.3360 0.4485 0.3179 0.041 Uiso 1 1 calc R . .
C21 C 0.37143(17) 0.5477(3) 0.3625(3) 0.0360(13) Uani 1 1 d . C .
C22 C 0.36577(17) 0.5668(3) 0.4318(3) 0.0319(12) Uani 1 1 d . . .
C23 C 0.39768(18) 0.6010(3) 0.4876(3) 0.0456(15) Uani 1 1 d . C .
C24 C 0.4342(2) 0.6154(5) 0.4702(4) 0.078(3) Uani 1 1 d . . .
H24 H 0.4539 0.6485 0.5037 0.094 Uiso 1 1 calc R A 1
C26 C 0.4088(2) 0.5636(4) 0.3489(4) 0.062(2) Uani 1 1 d . . .
H26 H 0.4112 0.5599 0.2999 0.074 Uiso 1 1 calc R B 1
C27 C 0.39436(19) 0.6239(4) 0.5658(3) 0.0477(16) Uani 1 1 d . . .
C29 C 0.36195(19) 0.6926(4) 0.5599(3) 0.0562(18) Uani 1 1 d . C .
H29A H 0.3349 0.6708 0.5345 0.084 Uiso 1 1 calc R . .
H29B H 0.3683 0.7393 0.5319 0.084 Uiso 1 1 calc R . .
H29C H 0.3621 0.7111 0.6096 0.084 Uiso 1 1 calc R . .
C30 C 0.3814(2) 0.5484(4) 0.6037(3) 0.0572(18) Uani 1 1 d . C .
H30A H 0.3538 0.5316 0.5763 0.086 Uiso 1 1 calc R . .
H30B H 0.3818 0.5627 0.6545 0.086 Uiso 1 1 calc R . .
H30C H 0.4004 0.5027 0.6043 0.086 Uiso 1 1 calc R . .
C31 C 0.43521(19) 0.6555(5) 0.6163(4) 0.070(2) Uani 1 1 d . C .
H31A H 0.4321 0.6671 0.6656 0.105 Uiso 1 1 calc R . .
H31B H 0.4432 0.7062 0.5953 0.105 Uiso 1 1 calc R . .
H31C H 0.4563 0.6133 0.6200 0.105 Uiso 1 1 calc R . .
C25 C 0.4444(3) 0.5862(7) 0.4096(6) 0.042(3) Uiso 0.580(10) 1 d P C 1
C28 C 0.4861(4) 0.6032(8) 0.3951(8) 0.062(4) Uiso 0.580(10) 1 d P C 1
C32 C 0.5206(4) 0.5793(8) 0.4623(7) 0.084(5) Uiso 0.580(10) 1 d P C 1
H32A H 0.5195 0.5199 0.4712 0.126 Uiso 0.580(10) 1 calc PR C 1
H32B H 0.5177 0.6097 0.5057 0.126 Uiso 0.580(10) 1 calc PR C 1
H32C H 0.5468 0.5931 0.4534 0.126 Uiso 0.580(10) 1 calc PR C 1
C33 C 0.4918(6) 0.5380(11) 0.3383(10) 0.089(6) Uiso 0.580(10) 1 d P C 1
H33A H 0.4708 0.5458 0.2914 0.133 Uiso 0.580(10) 1 calc PR C 1
H33B H 0.4893 0.4824 0.3573 0.133 Uiso 0.580(10) 1 calc PR C 1
H33C H 0.5188 0.5444 0.3303 0.133 Uiso 0.580(10) 1 calc PR C 1
C34 C 0.4893(6) 0.7030(12) 0.3873(11) 0.111(7) Uiso 0.580(10) 1 d P C 1
H34A H 0.4680 0.7220 0.3439 0.167 Uiso 0.580(10) 1 calc PR C 1
H34B H 0.5162 0.7175 0.3815 0.167 Uiso 0.580(10) 1 calc PR C 1
H34C H 0.4856 0.7297 0.4318 0.167 Uiso 0.580(10) 1 calc PR C 1
C25A C 0.4335(5) 0.6167(9) 0.3880(8) 0.039(4) Uiso 0.420(10) 1 d P C 2
C28A C 0.4735(5) 0.6437(10) 0.3627(9) 0.052(4) Uiso 0.420(10) 1 d P C 2
C32A C 0.5023(9) 0.6800(19) 0.4198(15) 0.128(11) Uiso 0.420(10) 1 d P C 2
H32D H 0.5077 0.6443 0.4636 0.192 Uiso 0.420(10) 1 calc PR C 2
H32E H 0.4922 0.7336 0.4314 0.192 Uiso 0.420(10) 1 calc PR C 2
H32F H 0.5276 0.6879 0.4053 0.192 Uiso 0.420(10) 1 calc PR C 2
C33A C 0.4940(6) 0.5705(11) 0.3437(12) 0.071(6) Uiso 0.420(10) 1 d PD C 2
H33D H 0.4746 0.5386 0.3054 0.107 Uiso 0.420(10) 1 calc PR C 2
H33E H 0.5042 0.5361 0.3878 0.107 Uiso 0.420(10) 1 calc PR C 2
H33F H 0.5169 0.5879 0.3251 0.107 Uiso 0.420(10) 1 calc PR C 2
C34A C 0.4613(5) 0.6891(10) 0.2951(9) 0.075(6) Uiso 0.420(10) 1 d PD C 2
H34D H 0.4433 0.6548 0.2568 0.112 Uiso 0.420(10) 1 calc PR C 2
H34E H 0.4855 0.7047 0.2796 0.112 Uiso 0.420(10) 1 calc PR C 2
H34F H 0.4466 0.7391 0.3026 0.112 Uiso 0.420(10) 1 calc PR C 2
C35 C 0.18287(18) 0.4453(3) 0.4643(3) 0.0390(14) Uani 1 1 d . . .
H35 H 0.1701 0.4812 0.4247 0.047 Uiso 1 1 calc R . .
C36 C 0.16031(19) 0.4195(4) 0.5107(3) 0.0481(16) Uani 1 1 d . . .
H36 H 0.1330 0.4376 0.5037 0.058 Uiso 1 1 calc R . .
C37 C 0.1785(2) 0.3665(3) 0.5678(3) 0.0490(17) Uani 1 1 d . . .
H37 H 0.1638 0.3472 0.6009 0.059 Uiso 1 1 calc R . .
C38 C 0.2177(2) 0.3424(3) 0.5760(3) 0.0397(14) Uani 1 1 d . . .
H38 H 0.2305 0.3050 0.6142 0.048 Uiso 1 1 calc R . .
C39 C 0.23875(18) 0.3723(3) 0.5286(3) 0.0326(13) Uani 1 1 d . . .
C40 C 0.28229(18) 0.3509(3) 0.5378(3) 0.0324(13) Uani 1 1 d . . .
C41 C 0.3017(2) 0.2846(3) 0.5817(3) 0.0396(15) Uani 1 1 d . . .
H41 H 0.2871 0.2517 0.6077 0.048 Uiso 1 1 calc R . .
C42 C 0.3412(2) 0.2677(3) 0.5869(3) 0.0456(16) Uani 1 1 d . . .
H42 H 0.3544 0.2224 0.6159 0.055 Uiso 1 1 calc R . .
C43 C 0.3622(2) 0.3157(3) 0.5504(3) 0.0456(15) Uani 1 1 d . . .
H43 H 0.3902 0.3055 0.5545 0.055 Uiso 1 1 calc R . .
C44 C 0.34155(18) 0.3798(3) 0.5071(3) 0.0381(14) Uani 1 1 d . . .
H44 H 0.3558 0.4119 0.4799 0.046 Uiso 1 1 calc R . .
C45 C 0.0241(7) 0.3978(16) 0.2927(15) 0.404(18) Uiso 1 1 d D . .
C46 C 0.0386(6) 0.4630(15) 0.3493(15) 0.270(10) Uiso 1 1 d D . .
C47 C 0.0615(5) 0.5246(10) 0.3343(10) 0.226(8) Uiso 1 1 d D . .
H47 H 0.0665 0.5248 0.2870 0.271 Uiso 1 1 calc R . .
C51 C 0.0301(5) 0.4593(9) 0.4173(10) 0.205(7) Uiso 1 1 d D . .
H51 H 0.0198 0.4101 0.4331 0.246 Uiso 1 1 calc R . .
C50 C 0.0369(4) 0.5291(8) 0.4613(7) 0.198(5) Uiso 1 1 d D . .
H50 H 0.0253 0.5367 0.5014 0.237 Uiso 1 1 calc R . .
C48 C 0.0779(4) 0.5868(8) 0.3819(7) 0.189(5) Uiso 1 1 d D . .
H48 H 0.0976 0.6247 0.3743 0.227 Uiso 1 1 calc R . .
C49 C 0.0627(4) 0.5883(8) 0.4417(7) 0.209(5) Uiso 1 1 d D . .
H49 H 0.0702 0.6344 0.4739 0.250 Uiso 1 1 calc R . .

loop_
_atom_site_aniso_label
_atom_site_aniso_U_11
_atom_site_aniso_U_22
_atom_site_aniso_U_33
_atom_site_aniso_U_23
_atom_site_aniso_U_13
_atom_site_aniso_U_12
U1 0.03720(13) 0.01643(10) 0.01836(10) 0.00051(8) 0.01069(8) -0.00034(8)
Cl1 0.0660(10) 0.0185(6) 0.0280(7) -0.0029(5) 0.0128(7) 0.0007(6)
Cl2 0.0538(9) 0.0284(6) 0.0276(7) -0.0070(5) 0.0207(7) -0.0050(6)
O1 0.039(2) 0.0226(16) 0.0229(18) 0.0060(15) 0.0071(16) 0.0052(15)
O2 0.038(2) 0.0262(17) 0.0214(18) -0.0024(15) 0.0144(16) -0.0043(15)
N1 0.053(3) 0.0191(19) 0.022(2) -0.0004(18) 0.015(2) 0.004(2)
N2 0.051(3) 0.0187(19) 0.022(2) 0.0009(17) 0.017(2) -0.0010(19)
N4 0.045(3) 0.025(2) 0.021(2) 0.0024(18) 0.010(2) -0.002(2)
N3 0.047(3) 0.023(2) 0.027(2) -0.0024(18) 0.014(2) -0.009(2)
C1 0.039(3) 0.029(3) 0.021(3) 0.006(2) 0.012(2) 0.006(2)
C2 0.048(4) 0.032(3) 0.021(3) 0.000(2) 0.014(3) 0.006(3)
C3 0.057(4) 0.030(3) 0.033(3) 0.000(2) 0.019(3) 0.015(3)
C4 0.053(4) 0.043(3) 0.029(3) 0.002(3) 0.011(3) 0.020(3)
C5 0.041(4) 0.054(4) 0.027(3) 0.000(3) 0.009(3) 0.010(3)
C6 0.041(3) 0.042(3) 0.023(3) 0.001(2) 0.011(3) 0.002(3)
C7 0.072(5) 0.065(4) 0.042(4) -0.009(3) 0.000(4) 0.035(4)
C8 0.048(4) 0.036(3) 0.033(3) -0.002(3) -0.003(3) 0.004(3)
C9 0.107(3) 0.106(3) 0.105(3) -0.0004(10) 0.0276(13) 0.0024(10)
C10 0.052(5) 0.085(6) 0.143(8) -0.017(6) -0.004(5) 0.023(4)
C11 0.104(7) 0.070(5) 0.092(6) 0.025(5) -0.005(5) 0.047(5)
C12 0.068(5) 0.053(4) 0.054(4) -0.011(3) -0.005(4) -0.004(3)
C13 0.076(5) 0.044(3) 0.050(4) 0.001(3) 0.008(4) -0.015(3)
C14 0.067(5) 0.036(3) 0.058(4) -0.009(3) 0.018(4) 0.007(3)
C15 0.055(4) 0.020(2) 0.035(3) 0.000(2) 0.020(3) 0.009(2)
C16 0.061(4) 0.023(3) 0.029(3) 0.008(2) 0.021(3) 0.003(3)
C17 0.067(4) 0.023(2) 0.026(3) 0.007(2) 0.026(3) -0.001(3)
C18 0.057(4) 0.018(2) 0.038(3) -0.002(2) 0.016(3) -0.001(2)
C19 0.064(4) 0.035(3) 0.020(3) -0.002(2) 0.013(3) 0.004(3)
C20 0.049(4) 0.030(3) 0.027(3) -0.006(2) 0.016(3) 0.001(2)
C21 0.043(4) 0.035(3) 0.035(3) -0.010(3) 0.019(3) -0.006(3)
C22 0.043(4) 0.029(3) 0.030(3) -0.005(2) 0.022(3) -0.002(2)
C23 0.044(4) 0.053(3) 0.051(4) -0.017(3) 0.031(3) -0.013(3)
C24 0.068(5) 0.107(6) 0.077(5) -0.060(5) 0.049(4) -0.047(4)
C26 0.073(5) 0.075(5) 0.054(4) -0.033(4) 0.047(4) -0.023(4)
C27 0.045(4) 0.068(4) 0.035(3) -0.020(3) 0.020(3) -0.016(3)
C29 0.056(4) 0.071(4) 0.046(4) -0.029(3) 0.022(3) -0.008(3)
C30 0.057(5) 0.081(5) 0.033(3) -0.017(3) 0.013(3) -0.014(4)
C31 0.048(4) 0.106(6) 0.059(4) -0.038(4) 0.021(4) -0.022(4)
C35 0.052(4) 0.035(3) 0.033(3) -0.007(3) 0.017(3) -0.009(3)
C36 0.049(4) 0.051(4) 0.054(4) -0.024(3) 0.030(3) -0.020(3)
C37 0.080(5) 0.042(3) 0.036(3) -0.010(3) 0.035(4) -0.024(3)
C38 0.068(5) 0.031(3) 0.023(3) -0.008(2) 0.018(3) -0.015(3)
C39 0.063(4) 0.021(2) 0.019(3) -0.008(2) 0.019(3) -0.017(3)
C40 0.063(4) 0.020(2) 0.016(3) -0.005(2) 0.014(3) -0.011(2)
C41 0.075(5) 0.023(3) 0.021(3) -0.001(2) 0.013(3) -0.012(3)
C42 0.074(5) 0.027(3) 0.029(3) 0.002(2) 0.003(3) 0.001(3)
C43 0.056(4) 0.037(3) 0.041(4) 0.002(3) 0.008(3) 0.011(3)
C44 0.049(4) 0.033(3) 0.031(3) 0.001(2) 0.009(3) 0.000(3)

loop_
_atom_type_symbol
_atom_type_description
_atom_type_scat_dispersion_real
_atom_type_scat_dispersion_imag
_atom_type_scat_source
C C 0.0033 0.0016 'International Tables Vol C Tables 4.2.6.8 and 6.1.1.4'
H H 0.0000 0.0000 'International Tables Vol C Tables 4.2.6.8 and 6.1.1.4'
N N 0.0061 0.0033 'International Tables Vol C Tables 4.2.6.8 and 6.1.1.4'
O O 0.0106 0.0060 'International Tables Vol C Tables 4.2.6.8 and 6.1.1.4'
Cl Cl 0.1484 0.1585 'International Tables Vol C Tables 4.2.6.8 and 6.1.1.4'
U U -9.6767 9.6646 'International Tables Vol C Tables 4.2.6.8 and 6.1.1.4'

loop_
_geom_angle_atom_site_label_1
_geom_angle_atom_site_label_2
_geom_angle_atom_site_label_3
_geom_angle
_geom_angle_site_symmetry_3
O2 U1 O1 151.63(12) .
O2 U1 N2 84.51(13) .
O1 U1 N2 70.89(12) .
O2 U1 N4 73.98(12) .
O1 U1 N4 133.64(12) .
N2 U1 N4 152.16(12) .
O2 U1 N3 129.09(12) .
O1 U1 N3 78.40(13) .
N2 U1 N3 126.64(13) .
N4 U1 N3 61.07(14) .
O2 U1 Cl2 84.78(8) .
O1 U1 Cl2 102.96(9) .
N2 U1 Cl2 77.83(9) .
N4 U1 Cl2 82.72(9) .
N3 U1 Cl2 67.80(9) .
O2 U1 N1 70.15(12) .
O1 U1 N1 87.10(13) .
N2 U1 N1 67.58(12) .
N4 U1 N1 118.97(13) .
N3 U1 N1 152.94(12) .
Cl2 U1 N1 138.50(8) .
O2 U1 Cl1 104.98(9) .
O1 U1 Cl1 84.70(8) .
N2 U1 Cl1 136.37(9) .
N4 U1 Cl1 67.94(9) .
N3 U1 Cl1 80.16(9) .
Cl2 U1 Cl1 144.37(4) .
N1 U1 Cl1 75.82(8) .
C1 O1 U1 150.9(3) .
C22 O2 U1 152.4(3) .
C19 N1 C17 108.7(4) .
C19 N1 C20 106.8(4) .
C17 N1 C20 110.2(4) .
C19 N1 U1 114.3(3) .
C17 N1 U1 109.1(3) .
C20 N1 U1 107.6(3) .
C18 N2 C16 108.5(4) .
C18 N2 C15 106.3(4) .
C16 N2 C15 110.4(4) .
C18 N2 U1 112.8(3) .
C16 N2 U1 109.4(3) .
C15 N2 U1 109.3(3) .
C44 N4 C40 118.5(4) .
C44 N4 U1 118.5(3) .
C40 N4 U1 122.2(4) .
C35 N3 C39 116.8(5) .
C35 N3 U1 119.1(3) .
C39 N3 U1 121.6(4) .
O1 C1 C2 116.9(5) .
O1 C1 C6 122.7(4) .
C2 C1 C6 120.3(5) .
C3 C2 C1 120.0(5) .
C3 C2 C15 118.0(5) .
C1 C2 C15 122.0(5) .
C4 C3 C2 122.0(5) .
C4 C3 H3 119.0 .
C2 C3 H3 118.9 .
C3 C4 C5 117.2(5) .
C3 C4 C7 122.8(5) .
C5 C4 C7 120.0(6) .
C4 C5 C6 123.8(5) .
C4 C5 H5 118.1 .
C6 C5 H5 118.1 .
C1 C6 C5 116.6(5) .
C1 C6 C8 123.5(5) .
C5 C6 C8 119.9(5) .
C11 C7 C10 108.2(6) .
C11 C7 C9 107.7(6) .
C10 C7 C9 110.3(7) .
C11 C7 C4 112.4(6) .
C10 C7 C4 108.5(6) .
C9 C7 C4 109.7(5) .
C13 C8 C12 107.7(5) .
C13 C8 C14 109.3(5) .
C12 C8 C14 107.8(5) .
C13 C8 C6 110.8(4) .
C12 C8 C6 111.4(5) .
C14 C8 C6 109.7(5) .
C7 C9 H9A 109.5 .
C7 C9 H9B 109.4 .
H9A C9 H9B 109.5 .
C7 C9 H9C 109.5 .
H9A C9 H9C 109.5 .
H9B C9 H9C 109.5 .
C7 C10 H10A 109.5 .
C7 C10 H10B 109.6 .
H10A C10 H10B 109.5 .
C7 C10 H10C 109.4 .
H10A C10 H10C 109.5 .
H10B C10 H10C 109.5 .
C7 C11 H11A 109.4 .
C7 C11 H11B 109.5 .
H11A C11 H11B 109.5 .
C7 C11 H11C 109.5 .
H11A C11 H11C 109.5 .
H11B C11 H11C 109.5 .
C8 C12 H12A 109.5 .
C8 C12 H12B 109.4 .
H12A C12 H12B 109.5 .
C8 C12 H12C 109.5 .
H12A C12 H12C 109.5 .
H12B C12 H12C 109.5 .
C8 C13 H13A 109.5 .
C8 C13 H13B 109.4 .
H13A C13 H13B 109.5 .
C8 C13 H13C 109.5 .
H13A C13 H13C 109.5 .
H13B C13 H13C 109.5 .
C8 C14 H14A 109.6 .
C8 C14 H14B 109.4 .
H14A C14 H14B 109.5 .
C8 C14 H14C 109.4 .
H14A C14 H14C 109.5 .
H14B C14 H14C 109.5 .
N2 C15 C2 116.3(4) .
N2 C15 H15A 108.2 .
C2 C15 H15A 108.2 .
N2 C15 H15B 108.2 .
C2 C15 H15B 108.3 .
H15A C15 H15B 107.4 .
N2 C16 C17 111.7(4) .
N2 C16 H16A 109.3 .
C17 C16 H16A 109.3 .
N2 C16 H16B 109.3 .
C17 C16 H16B 109.3 .
H16A C16 H16B 107.9 .
N1 C17 C16 109.9(4) .
N1 C17 H17A 109.7 .
C16 C17 H17A 109.7 .
N1 C17 H17B 109.7 .
C16 C17 H17B 109.7 .
H17A C17 H17B 108.2 .
N2 C18 H18A 109.4 .
N2 C18 H18B 109.5 .
H18A C18 H18B 109.5 .
N2 C18 H18C 109.5 .
H18A C18 H18C 109.5 .
H18B C18 H18C 109.5 .
N1 C19 H19A 109.4 .
N1 C19 H19B 109.5 .
H19A C19 H19B 109.5 .
N1 C19 H19C 109.5 .
H19A C19 H19C 109.5 .
H19B C19 H19C 109.5 .
N1 C20 C21 117.7(4) .
N1 C20 H20A 107.9 .
C21 C20 H20A 107.9 .
N1 C20 H20B 107.8 .
C21 C20 H20B 107.9 .
H20A C20 H20B 107.2 .
C26 C21 C22 119.7(5) .
C26 C21 C20 119.3(5) .
C22 C21 C20 120.9(5) .
O2 C22 C23 122.7(4) .
O2 C22 C21 116.9(5) .
C23 C22 C21 120.4(5) .
C24 C23 C22 116.8(5) .
C24 C23 C27 119.1(5) .
C22 C23 C27 124.1(5) .
C25 C24 C23 126.0(7) .
C25 C24 C25A 26.2(6) .
C23 C24 C25A 118.0(8) .
C25 C24 H24 117.1 .
C23 C24 H24 116.9 .
C25A C24 H24 118.0 .
C25A C26 C21 120.7(8) .
C25A C26 C25 27.6(7) .
C21 C26 C25 120.6(6) .
C25A C26 H26 112.2 .
C21 C26 H26 119.6 .
C25 C26 H26 119.8 .
C30 C27 C29 108.3(5) .
C30 C27 C31 107.7(5) .
C29 C27 C31 108.1(5) .
C30 C27 C23 110.8(5) .
C29 C27 C23 109.8(5) .
C31 C27 C23 112.0(5) .
C27 C29 H29A 109.5 .
C27 C29 H29B 109.5 .
H29A C29 H29B 109.5 .
C27 C29 H29C 109.5 .
H29A C29 H29C 109.5 .
H29B C29 H29C 109.5 .
C27 C30 H30A 109.4 .
C27 C30 H30B 109.5 .
H30A C30 H30B 109.5 .
C27 C30 H30C 109.5 .
H30A C30 H30C 109.5 .
H30B C30 H30C 109.5 .
C27 C31 H31A 109.4 .
C27 C31 H31B 109.5 .
H31A C31 H31B 109.5 .
C27 C31 H31C 109.5 .
H31A C31 H31C 109.5 .
H31B C31 H31C 109.5 .
C24 C25 C26 112.9(8) .
C24 C25 C28 122.9(9) .
C26 C25 C28 121.0(9) .
C32 C28 C25 110.4(11) .
C32 C28 C33 100.7(11) .
C25 C28 C33 107.1(11) .
C32 C28 C34 105.8(12) .
C25 C28 C34 106.2(11) .
C33 C28 C34 126.1(14) .
C28 C32 H32A 109.5 .
C28 C32 H32B 109.3 .
H32A C32 H32B 109.5 .
C28 C32 H32C 109.6 .
H32A C32 H32C 109.5 .
H32B C32 H32C 109.5 .
C28 C33 H33A 109.2 .
C28 C33 H33B 109.1 .
H33A C33 H33B 109.5 .
C28 C33 H33C 110.1 .
H33A C33 H33C 109.5 .
H33B C33 H33C 109.5 .
C28 C34 H34A 109.4 .
C28 C34 H34B 109.6 .
H34A C34 H34B 109.5 .
C28 C34 H34C 109.4 .
H34A C34 H34C 109.5 .
H34B C34 H34C 109.5 .
C26 C25A C24 113.0(11) .
C26 C25A C28A 119.0(12) .
C24 C25A C28A 121.1(11) .
C32A C28A C34A 117(2) .
C32A C28A C33A 104.4(19) .
C34A C28A C33A 103.9(14) .
C32A C28A C25A 111.3(16) .
C34A C28A C25A 109.7(14) .
C33A C28A C25A 110.4(14) .
C28A C32A H32D 109.4 .
C28A C32A H32E 109.7 .
H32D C32A H32E 109.5 .
C28A C32A H32F 109.3 .
H32D C32A H32F 109.5 .
H32E C32A H32F 109.5 .
C28A C33A H33D 109.9 .
C28A C33A H33E 109.2 .
H33D C33A H33E 109.5 .
C28A C33A H33F 109.3 .
H33D C33A H33F 109.5 .
H33E C33A H33F 109.5 .
C28A C34A H34D 109.8 .
C28A C34A H34E 109.3 .
H34D C34A H34E 109.5 .
C28A C34A H34F 109.4 .
H34D C34A H34F 109.5 .
H34E C34A H34F 109.5 .
N3 C35 C36 124.1(6) .
N3 C35 H35 118.0 .
C36 C35 H35 117.9 .
C37 C36 C35 118.2(6) .
C37 C36 H36 120.9 .
C35 C36 H36 120.9 .
C38 C37 C36 118.8(5) .
C38 C37 H37 120.6 .
C36 C37 H37 120.5 .
C37 C38 C39 119.8(5) .
C37 C38 H38 120.1 .
C39 C38 H38 120.1 .
N3 C39 C38 122.1(6) .
N3 C39 C40 116.3(4) .
C38 C39 C40 121.6(5) .
N4 C40 C41 120.4(5) .
N4 C40 C39 116.9(4) .
C41 C40 C39 122.7(5) .
C42 C41 C40 119.7(5) .
C42 C41 H41 120.1 .
C40 C41 H41 120.2 .
C41 C42 C43 120.0(5) .
C41 C42 H42 120.0 .
C43 C42 H42 120.0 .
C42 C43 C44 118.0(6) .
C42 C43 H43 120.9 .
C44 C43 H43 121.0 .
N4 C44 C43 123.4(5) .
N4 C44 H44 118.4 .
C43 C44 H44 118.3 .
C46 C45 C45 128.9(10) 2
C47 C46 C51 120(2) .
C47 C46 C45 118(3) .
C51 C46 C45 121(3) .
C48 C47 C46 125(2) .
C48 C47 H47 118.0 .
C46 C47 H47 118.0 .
C50 C51 C46 118.2(18) .
C50 C51 H51 121.0 .
C46 C51 H51 121.1 .
C51 C50 C49 114.3(13) .
C51 C50 H50 123.5 .
C49 C50 H50 122.1 .
C47 C48 C49 112.0(14) .
C47 C48 H48 124.0 .
C49 C48 H48 124.0 .
C48 C49 C50 127.4(13) .
C48 C49 H49 115.6 .
C50 C49 H49 116.9 .

loop_
_geom_bond_atom_site_label_1
_geom_bond_atom_site_label_2
_geom_bond_distance
_geom_bond_site_symmetry_2
U1 O2 2.151(3) .
U1 O1 2.163(3) .
U1 N2 2.674(4) .
U1 N4 2.677(4) .
U1 N3 2.677(4) .
U1 Cl2 2.6985(12) .
U1 N1 2.702(4) .
U1 Cl1 2.7356(11) .
O1 C1 1.357(6) .
O2 C22 1.357(6) .
N1 C19 1.476(6) .
N1 C17 1.495(6) .
N1 C20 1.491(7) .
N2 C18 1.480(6) .
N2 C16 1.479(6) .
N2 C15 1.491(7) .
N4 C44 1.325(7) .
N4 C40 1.348(6) .
N3 C35 1.323(7) .
N3 C39 1.360(6) .
C1 C2 1.402(7) .
C1 C6 1.406(7) .
C2 C3 1.400(7) .
C2 C15 1.510(7) .
C3 C4 1.373(8) .
C3 H3 0.9500 .
C4 C5 1.392(7) .
C4 C7 1.533(8) .
C5 C6 1.424(7) .
C5 H5 0.9500 .
C6 C8 1.541(7) .
C7 C11 1.504(9) .
C7 C10 1.522(10) .
C7 C9 1.541(10) .
C8 C13 1.519(7) .
C8 C12 1.544(8) .
C8 C14 1.532(8) .
C9 H9A 0.9800 .
C9 H9B 0.9800 .
C9 H9C 0.9800 .
C10 H10A 0.9800 .
C10 H10B 0.9800 .
C10 H10C 0.9800 .
C11 H11A 0.9800 .
C11 H11B 0.9800 .
C11 H11C 0.9800 .
C12 H12A 0.9800 .
C12 H12B 0.9800 .
C12 H12C 0.9800 .
C13 H13A 0.9800 .
C13 H13B 0.9800 .
C13 H13C 0.9800 .
C14 H14A 0.9800 .
C14 H14B 0.9800 .
C14 H14C 0.9800 .
C15 H15A 0.9900 .
C15 H15B 0.9900 .
C16 C17 1.508(7) .
C16 H16A 0.9900 .
C16 H16B 0.9900 .
C17 H17A 0.9900 .
C17 H17B 0.9900 .
C18 H18A 0.9800 .
C18 H18B 0.9800 .
C18 H18C 0.9800 .
C19 H19A 0.9800 .
C19 H19B 0.9800 .
C19 H19C 0.9800 .
C20 C21 1.511(7) .
C20 H20A 0.9900 .
C20 H20B 0.9900 .
C21 C26 1.389(8) .
C21 C22 1.403(7) .
C22 C23 1.402(7) .
C23 C24 1.391(8) .
C23 C27 1.550(7) .
C24 C25 1.364(11) .
C24 C25A 1.539(16) .
C24 H24 0.9500 .
C26 C25A 1.286(15) .
C26 C25 1.467(12) .
C26 H26 0.9500 .
C27 C30 1.539(8) .
C27 C29 1.550(8) .
C27 C31 1.542(8) .
C29 H29A 0.9800 .
C29 H29B 0.9800 .
C29 H29C 0.9800 .
C30 H30A 0.9800 .
C30 H30B 0.9800 .
C30 H30C 0.9800 .
C31 H31A 0.9800 .
C31 H31B 0.9800 .
C31 H31C 0.9800 .
C25 C28 1.544(16) .
C28 C32 1.519(17) .
C28 C33 1.55(2) .
C28 C34 1.63(2) .
C32 H32A 0.9800 .
C32 H32B 0.9800 .
C32 H32C 0.9800 .
C33 H33A 0.9800 .
C33 H33B 0.9800 .
C33 H33C 0.9800 .
C34 H34A 0.9800 .
C34 H34B 0.9800 .
C34 H34C 0.9800 .
C25A C28A 1.62(2) .
C28A C32A 1.37(3) .
C28A C34A 1.43(2) .
C28A C33A 1.47(2) .
C32A H32D 0.9800 .
C32A H32E 0.9800 .
C32A H32F 0.9800 .
C33A H33D 0.9800 .
C33A H33E 0.9800 .
C33A H33F 0.9800 .
C34A H34D 0.9800 .
C34A H34E 0.9800 .
C34A H34F 0.9800 .
C35 C36 1.378(7) .
C35 H35 0.9500 .
C36 C37 1.381(8) .
C36 H36 0.9500 .
C37 C38 1.361(8) .
C37 H37 0.9500 .
C38 C39 1.375(7) .
C38 H38 0.9500 .
C39 C40 1.487(8) .
C40 C41 1.404(7) .
C41 C42 1.352(8) .
C41 H41 0.9500 .
C42 C43 1.362(8) .
C42 H42 0.9500 .
C43 C44 1.386(7) .
C43 H43 0.9500 .
C44 H44 0.9500 .
C45 C46 1.48(3) .
C45 C45 1.96(5) 2
C46 C47 1.34(2) .
C46 C51 1.39(2) .
C47 C48 1.362(14) .
C47 H47 0.9500 .
C51 C50 1.383(11) .
C51 H51 0.9500 .
C50 C49 1.415(10) .
C50 H50 0.9500 .
C48 C49 1.361(12) .
C48 H48 0.9500 .
C49 H49 0.9500 .
